data_7008219
loop_
_publ_author_name
'Bould, Jonathan'
'Kilner, Colin A.'
'Kennedy, John D.'

_publ_section_title
;
 The capture of dioxygen, carbon monoxide and sulfur dioxide by
 [(PMe2Ph)4Pt2B10H10].
;
_journal_issue 9
_journal_name_full 'Dalton transactions (Cambridge, England : 2003)'
_journal_page_first 1574
_journal_page_last 1582
_journal_paper_doi 10.1039/b419243e
_journal_year 2005
_chemical_formula_moiety 'C33 H54 B10 O P4 Pt2, 1.5(C H2 Cl2)'
_chemical_formula_sum 'C34.5 H57 B10 Cl3 O P4 Pt2'
_chemical_formula_weight 1216.31
_chemical_name_systematic
;
?
;
_space_group_IT_number 14
_symmetry_cell_setting monoclinic
_symmetry_space_group_name_Hall '-P 2yn'
_symmetry_space_group_name_H-M 'P 1 21/n 1'
_atom_sites_solution_hydrogens geom
_atom_sites_solution_primary direct
_atom_sites_solution_secondary difmap
_audit_creation_method SHELXL-97
_cell_angle_alpha 90.00
_cell_angle_beta 97.8930(4)
_cell_angle_gamma 90.00
_cell_formula_units_Z 4
_cell_length_a 12.58500(10)
_cell_length_b 24.1210(2)
_cell_length_c 15.4290(2)
_cell_measurement_reflns_used 49889
_cell_measurement_temperature 150(2)
_cell_measurement_theta_max 27.48
_cell_measurement_theta_min 1.00
_cell_volume 4639.30(8)
_computing_cell_refinement 'DENZO-SMN (Otwinowski & Minor, 1996)'
_computing_data_collection COLLECT
_computing_data_reduction
;
DENZO-SMN and COLLECT (Otwinowski & Minor, 1996)
;
_computing_molecular_graphics ORTEP-III
_computing_publication_material 'local program'
_computing_structure_refinement 'SHELXL-97 (Sheldrick, 1997)'
_computing_structure_solution 'SHELXS-97 (Sheldrick, 1997)'
_diffrn_ambient_temperature 150(2)
_diffrn_detector_area_resol_mean 9
_diffrn_measured_fraction_theta_full 0.998
_diffrn_measured_fraction_theta_max 0.998
_diffrn_measurement_device_type
;
Nonius KappaCCD area-detector diffractometer
;
_diffrn_measurement_method 'phi and omega scans to fill asymmetric unit'
_diffrn_radiation_detector 'CCD plate'
_diffrn_radiation_monochromator graphite
_diffrn_radiation_probe x-ray
_diffrn_radiation_source 'fine-focus sealed tube'
_diffrn_radiation_type MoK\a
_diffrn_radiation_wavelength 0.71073
_diffrn_reflns_av_R_equivalents 0.1593
_diffrn_reflns_av_sigmaI/netI 0.0871
_diffrn_reflns_limit_h_max 15
_diffrn_reflns_limit_h_min -15
_diffrn_reflns_limit_k_max 29
_diffrn_reflns_limit_k_min -29
_diffrn_reflns_limit_l_max 19
_diffrn_reflns_limit_l_min -19
_diffrn_reflns_number 44822
_diffrn_reflns_theta_full 26.00
_diffrn_reflns_theta_max 26.00
_diffrn_reflns_theta_min 2.40
_diffrn_standards_decay_% 0
_diffrn_standards_interval_count 0
_diffrn_standards_interval_time 0
_diffrn_standards_number 0
_exptl_absorpt_coefficient_mu 6.363
_exptl_absorpt_correction_T_max 0.601
_exptl_absorpt_correction_T_min 0.126
_exptl_absorpt_correction_type multi-scan
_exptl_absorpt_process_details
;
Using multiple and symmetry-related data
measurements via the program SORTAV. See
R.H. Blessing, Acta Cryst (1995), A51, 33-38.
;
_exptl_crystal_colour yellow
_exptl_crystal_density_diffrn 1.741
_exptl_crystal_density_method 'not measured'
_exptl_crystal_description prism
_exptl_crystal_F_000 2356
_exptl_crystal_size_max 0.50
_exptl_crystal_size_mid 0.09
_exptl_crystal_size_min 0.08
_refine_diff_density_max 1.818
_refine_diff_density_min -3.266
_refine_diff_density_rms 0.301
_refine_ls_extinction_method none
_refine_ls_goodness_of_fit_ref 1.040
_refine_ls_hydrogen_treatment constr
_refine_ls_matrix_type full
_refine_ls_number_parameters 505
_refine_ls_number_reflns 9102
_refine_ls_number_restraints 0
_refine_ls_restrained_S_all 1.040
_refine_ls_R_factor_all 0.0508
_refine_ls_R_factor_gt 0.0451
_refine_ls_shift/su_max 0.001
_refine_ls_shift/su_mean 0.000
_refine_ls_structure_factor_coef Fsqd
_refine_ls_weighting_details 'calc w=1/[\s^2^(Fo^2^)+(0.0566P)^2^+11.7251P] where P=(Fo^2^+2Fc^2^)/3'
_refine_ls_weighting_scheme calc
_refine_ls_wR_factor_gt 0.1187
_refine_ls_wR_factor_ref 0.1232
_reflns_number_gt 8186
_reflns_number_total 9102
_reflns_threshold_expression >2sigma(I)
_cod_data_source_file b419243e.txt
_cod_data_source_block jb303
_cod_original_sg_symbol_H-M P21/n
_cod_original_formula_sum 'C34.50 H57 B10 Cl3 O P4 Pt2'
_cod_database_code 7008219

loop_
_symmetry_equiv_pos_as_xyz
'x, y, z'
'-x+1/2, y+1/2, -z+1/2'
'-x, -y, -z'
'x-1/2, -y-1/2, z-1/2'

loop_
_atom_site_label
_atom_site_type_symbol
_atom_site_fract_x
_atom_site_fract_y
_atom_site_fract_z
_atom_site_U_iso_or_equiv
_atom_site_adp_type
_atom_site_occupancy
_atom_site_symmetry_multiplicity
_atom_site_calc_flag
_atom_site_refinement_flags
_atom_site_disorder_assembly
_atom_site_disorder_group
Pt2 Pt 0.639753(18) 0.333332(9) 0.849938(15) 0.02232(9) Uani 1 1 d . . .
Pt1 Pt 0.616711(17) 0.230623(9) 0.922243(15) 0.02144(9) Uani 1 1 d . . .
P4 P 0.60522(14) 0.41484(7) 0.92394(11) 0.0300(4) Uani 1 1 d . . .
P3 P 0.54561(13) 0.35943(7) 0.71523(11) 0.0270(3) Uani 1 1 d . . .
P2 P 0.49781(13) 0.16827(6) 0.84186(11) 0.0256(3) Uani 1 1 d . . .
P1 P 0.56911(13) 0.21364(7) 1.06121(11) 0.0263(3) Uani 1 1 d . . .
B4 B 0.7926(6) 0.2256(3) 0.9778(5) 0.0300(17) Uani 1 1 d . . .
H4 H 0.8018 0.2006 1.0396 0.036 Uiso 1 1 calc R . .
C44 C 0.6771(7) 0.4176(3) 1.1054(5) 0.0464(19) Uani 1 1 d . . .
H44 H 0.7456 0.4268 1.0902 0.056 Uiso 1 1 calc R . .
C41 C 0.4814(6) 0.4501(3) 0.8831(4) 0.0382(16) Uani 1 1 d . . .
H41A H 0.4743 0.4834 0.9181 0.046 Uiso 1 1 calc R . .
H41B H 0.4206 0.4253 0.8872 0.046 Uiso 1 1 calc R . .
H41C H 0.4824 0.4606 0.8218 0.046 Uiso 1 1 calc R . .
C22 C 0.4373(7) 0.1909(4) 0.7349(5) 0.051(2) Uani 1 1 d . . .
H22A H 0.3896 0.1618 0.7076 0.061 Uiso 1 1 calc R . .
H22B H 0.4935 0.1984 0.6984 0.061 Uiso 1 1 calc R . .
H22C H 0.3958 0.2248 0.7406 0.061 Uiso 1 1 calc R . .
B9 B 0.8906(6) 0.2218(4) 0.9036(6) 0.0363(18) Uani 1 1 d . . .
H9 H 0.9611 0.1933 0.9173 0.044 Uiso 1 1 calc R . .
C31 C 0.3987(5) 0.3614(3) 0.7065(5) 0.0347(15) Uani 1 1 d . . .
H31A H 0.3685 0.3728 0.6473 0.042 Uiso 1 1 calc R . .
H31B H 0.3774 0.3879 0.7490 0.042 Uiso 1 1 calc R . .
H31C H 0.3718 0.3244 0.7185 0.042 Uiso 1 1 calc R . .
C37 C 0.7192(8) 0.4980(4) 0.6721(6) 0.061(2) Uani 1 1 d . . .
H37 H 0.7917 0.5097 0.6857 0.073 Uiso 1 1 calc R . .
C38 C 0.6892(7) 0.4455(3) 0.6981(5) 0.0468(19) Uani 1 1 d . . .
H38 H 0.7414 0.4213 0.7281 0.056 Uiso 1 1 calc R . .
C23 C 0.3809(5) 0.1477(3) 0.8915(5) 0.0352(16) Uani 1 1 d . . .
C42 C 0.7022(8) 0.4705(3) 0.9231(6) 0.056(2) Uani 1 1 d . . .
H42A H 0.6797 0.5023 0.9558 0.067 Uiso 1 1 calc R . .
H42B H 0.7064 0.4816 0.8626 0.067 Uiso 1 1 calc R . .
H42C H 0.7727 0.4577 0.9506 0.067 Uiso 1 1 calc R . .
C14 C 0.5420(8) 0.1205(3) 1.1665(5) 0.055(2) Uani 1 1 d . . .
H14 H 0.4963 0.1434 1.1952 0.067 Uiso 1 1 calc R . .
B10 B 0.8263(6) 0.2349(3) 0.7951(5) 0.0318(17) Uani 1 1 d . . .
H10 H 0.8521 0.2142 0.7364 0.038 Uiso 1 1 calc R . .
C33 C 0.5826(6) 0.4285(3) 0.6800(4) 0.0328(15) Uani 1 1 d . . .
B12 B 0.9052(6) 0.2871(4) 0.8551(5) 0.0355(18) Uani 1 1 d . . .
H12 H 0.9849 0.3000 0.8374 0.043 Uiso 1 1 calc R . .
C47 C 0.4802(8) 0.3895(4) 1.1526(6) 0.055(2) Uani 1 1 d . . .
H47 H 0.4121 0.3801 1.1682 0.066 Uiso 1 1 calc R . .
B5 B 0.7603(6) 0.1946(3) 0.8697(5) 0.0317(16) Uani 1 1 d . . .
H5 H 0.7487 0.1488 0.8603 0.038 Uiso 1 1 calc R . .
C15 C 0.5616(10) 0.0663(4) 1.1932(6) 0.069(3) Uani 1 1 d . . .
H15 H 0.5286 0.0520 1.2403 0.083 Uiso 1 1 calc R . .
C34 C 0.5090(7) 0.4639(3) 0.6351(5) 0.0483(19) Uani 1 1 d . . .
H34 H 0.4361 0.4529 0.6215 0.058 Uiso 1 1 calc R . .
C32 C 0.5616(6) 0.3172(3) 0.6205(4) 0.0357(15) Uani 1 1 d . . .
H32A H 0.5180 0.3326 0.5686 0.043 Uiso 1 1 calc R . .
H32B H 0.5382 0.2792 0.6302 0.043 Uiso 1 1 calc R . .
H32C H 0.6372 0.3169 0.6116 0.043 Uiso 1 1 calc R . .
C46 C 0.5631(10) 0.3991(4) 1.2167(6) 0.065(3) Uani 1 1 d . . .
H46 H 0.5534 0.3957 1.2764 0.078 Uiso 1 1 calc R . .
B8 B 0.8780(6) 0.2835(4) 0.9649(5) 0.0349(17) Uani 1 1 d . . .
H8 H 0.9396 0.2955 1.0212 0.042 Uiso 1 1 calc R . .
C43 C 0.5919(6) 0.4079(3) 1.0404(5) 0.0363(15) Uani 1 1 d . . .
C13 C 0.5900(6) 0.1414(3) 1.0971(4) 0.0362(15) Uani 1 1 d . . .
C11 C 0.4312(6) 0.2293(3) 1.0774(5) 0.0398(18) Uani 1 1 d . . .
H11A H 0.4212 0.2204 1.1377 0.048 Uiso 1 1 calc R . .
H11B H 0.3816 0.2070 1.0369 0.048 Uiso 1 1 calc R . .
H11C H 0.4167 0.2687 1.0662 0.048 Uiso 1 1 calc R . .
C48 C 0.4924(7) 0.3933(3) 1.0647(5) 0.0434(18) Uani 1 1 d . . .
H48 H 0.4332 0.3859 1.0211 0.052 Uiso 1 1 calc R . .
C45 C 0.6624(8) 0.4138(4) 1.1943(5) 0.058(2) Uani 1 1 d . . .
H45 H 0.7205 0.4214 1.2389 0.070 Uiso 1 1 calc R . .
C12 C 0.6433(6) 0.2498(3) 1.1527(4) 0.0332(14) Uani 1 1 d . . .
H12A H 0.6158 0.2392 1.2068 0.040 Uiso 1 1 calc R . .
H12B H 0.6349 0.2899 1.1439 0.040 Uiso 1 1 calc R . .
H12C H 0.7194 0.2400 1.1571 0.040 Uiso 1 1 calc R . .
O1 O 0.4154(3) 0.30491(18) 0.8976(3) 0.0329(10) Uani 1 1 d . . .
C1 C 0.5058(5) 0.2951(2) 0.8928(4) 0.0226(12) Uani 1 1 d . . .
C18 C 0.6575(6) 0.1071(3) 1.0559(5) 0.0369(16) Uani 1 1 d . . .
H18 H 0.6906 0.1208 1.0086 0.044 Uiso 1 1 calc R . .
B7 B 0.8190(6) 0.3367(3) 0.8956(5) 0.0303(17) Uani 1 1 d . . .
H7 H 0.8453 0.3808 0.9055 0.036 Uiso 1 1 calc R . .
B3 B 0.7419(5) 0.2985(3) 0.9728(5) 0.0276(15) Uani 1 1 d . . .
H3 H 0.7184 0.3193 1.0323 0.033 Uiso 1 1 calc R . .
B11 B 0.7848(6) 0.3063(3) 0.7889(5) 0.0277(15) Uani 1 1 d . . .
H11 H 0.7874 0.3312 0.7279 0.033 Uiso 1 1 calc R . .
C28 C 0.3851(8) 0.1030(3) 0.9471(5) 0.053(2) Uani 1 1 d . . .
H28 H 0.4491 0.0817 0.9582 0.064 Uiso 1 1 calc R . .
C17 C 0.6759(7) 0.0527(3) 1.0847(6) 0.052(2) Uani 1 1 d . . .
H17 H 0.7219 0.0296 1.0567 0.063 Uiso 1 1 calc R . .
C21 C 0.5524(6) 0.1024(3) 0.8140(6) 0.0462(19) Uani 1 1 d . . .
H21A H 0.4957 0.0801 0.7808 0.055 Uiso 1 1 calc R . .
H21B H 0.5811 0.0827 0.8677 0.055 Uiso 1 1 calc R . .
H21C H 0.6101 0.1087 0.7785 0.055 Uiso 1 1 calc R . .
C36 C 0.6453(10) 0.5328(3) 0.6272(6) 0.065(3) Uani 1 1 d . . .
H36 H 0.6663 0.5682 0.6087 0.078 Uiso 1 1 calc R . .
C35 C 0.5417(10) 0.5162(3) 0.6092(6) 0.069(3) Uani 1 1 d . . .
H35 H 0.4903 0.5404 0.5785 0.083 Uiso 1 1 calc R . .
C16 C 0.6290(9) 0.0325(4) 1.1520(6) 0.066(3) Uani 1 1 d . . .
H16 H 0.6421 -0.0046 1.1710 0.079 Uiso 1 1 calc R . .
C24 C 0.2869(6) 0.1788(4) 0.8752(6) 0.058(2) Uani 1 1 d . . .
H24 H 0.2834 0.2098 0.8370 0.069 Uiso 1 1 calc R . .
B6 B 0.6873(5) 0.2475(3) 0.7946(4) 0.0228(13) Uani 1 1 d . . .
H6 H 0.6285 0.2350 0.7368 0.027 Uiso 1 1 calc R . .
C27 C 0.2977(11) 0.0887(5) 0.9868(7) 0.094(5) Uani 1 1 d . . .
H27 H 0.3019 0.0577 1.0251 0.112 Uiso 1 1 calc R . .
C25 C 0.1973(8) 0.1641(6) 0.9155(10) 0.099(5) Uani 1 1 d . . .
H25 H 0.1327 0.1849 0.9045 0.119 Uiso 1 1 calc R . .
C26 C 0.2049(13) 0.1188(8) 0.9716(11) 0.133(9) Uani 1 1 d . . .
H26 H 0.1451 0.1086 0.9997 0.160 Uiso 1 1 calc R . .
Cl3 Cl 0.5129(3) -0.0137(2) 1.4108(3) 0.1288(15) Uani 1 1 d . . .
Cl1 Cl 0.1965(2) 0.38299(18) 0.9040(2) 0.1119(14) Uani 1 1 d . . .
Cl2 Cl 0.1955(3) 0.3410(2) 1.0797(2) 0.1159(14) Uani 1 1 d . . .
C50 C 0.1797(15) 0.3191(8) 0.9663(12) 0.054(4) Uani 0.50 1 d P A 1
H50A H 0.1077 0.3029 0.9488 0.065 Uiso 0.50 1 calc PR A 1
H50B H 0.2347 0.2913 0.9568 0.065 Uiso 0.50 1 calc PR A 1
C51 C 0.124(2) 0.3640(13) 0.9828(15) 0.096(9) Uani 0.50 1 d P A 2
H51A H 0.0742 0.3342 0.9593 0.116 Uiso 0.50 1 calc PR A 2
H51B H 0.0799 0.3961 0.9961 0.116 Uiso 0.50 1 calc PR A 2
C53 C 0.4711(16) -0.0443(9) 1.4910(17) 0.080(7) Uani 0.50 1 d P . .
H53A H 0.5150 -0.0775 1.5085 0.096 Uiso 0.50 1 calc PR . .
H53B H 0.3952 -0.0556 1.4758 0.096 Uiso 0.50 1 calc PR . .

loop_
_atom_site_aniso_label
_atom_site_aniso_U_11
_atom_site_aniso_U_22
_atom_site_aniso_U_33
_atom_site_aniso_U_23
_atom_site_aniso_U_13
_atom_site_aniso_U_12
Pt2 0.02672(14) 0.01848(14) 0.02189(15) 0.00000(8) 0.00375(10) -0.00223(8)
Pt1 0.02418(14) 0.01828(14) 0.02270(15) 0.00017(9) 0.00623(10) 0.00107(8)
P4 0.0380(9) 0.0216(8) 0.0301(9) -0.0051(7) 0.0038(7) -0.0035(7)
P3 0.0358(8) 0.0198(8) 0.0248(8) 0.0019(6) 0.0018(6) -0.0032(6)
P2 0.0317(8) 0.0196(8) 0.0264(9) -0.0030(6) 0.0078(7) -0.0022(6)
P1 0.0341(8) 0.0238(8) 0.0225(8) -0.0005(7) 0.0093(6) -0.0013(7)
B4 0.020(3) 0.034(4) 0.036(4) 0.012(3) 0.005(3) 0.010(3)
C44 0.058(5) 0.040(4) 0.038(4) -0.012(3) -0.006(3) 0.016(4)
C41 0.061(5) 0.027(4) 0.027(4) -0.003(3) 0.009(3) 0.007(3)
C22 0.052(5) 0.054(5) 0.042(5) 0.006(4) -0.011(4) -0.022(4)
B9 0.027(4) 0.040(4) 0.043(5) 0.002(4) 0.011(3) 0.008(3)
C31 0.038(4) 0.033(4) 0.031(4) 0.004(3) -0.005(3) -0.002(3)
C37 0.082(6) 0.043(5) 0.059(6) 0.005(4) 0.020(5) -0.025(5)
C38 0.056(5) 0.037(4) 0.048(5) 0.001(4) 0.008(4) -0.016(4)
C23 0.038(4) 0.035(4) 0.035(4) -0.014(3) 0.015(3) -0.016(3)
C42 0.074(6) 0.037(4) 0.062(6) -0.019(4) 0.023(5) -0.022(4)
C14 0.103(7) 0.033(4) 0.032(4) -0.004(3) 0.014(4) -0.019(4)
B10 0.028(4) 0.042(5) 0.026(4) 0.004(3) 0.005(3) 0.001(3)
C33 0.054(4) 0.025(3) 0.018(3) 0.001(3) 0.001(3) -0.005(3)
B12 0.026(4) 0.046(5) 0.035(4) 0.011(4) 0.007(3) -0.002(3)
C47 0.079(6) 0.048(5) 0.041(5) 0.002(4) 0.023(4) 0.020(4)
B5 0.032(4) 0.027(4) 0.038(4) 0.007(3) 0.011(3) 0.004(3)
C15 0.128(9) 0.041(5) 0.040(5) 0.014(4) 0.017(5) -0.032(6)
C34 0.071(5) 0.026(4) 0.046(4) 0.012(3) -0.001(4) 0.003(4)
C32 0.054(4) 0.031(4) 0.020(3) 0.005(3) -0.003(3) 0.001(3)
C46 0.109(8) 0.055(6) 0.032(5) 0.000(4) 0.015(5) 0.029(6)
B8 0.026(4) 0.045(5) 0.033(4) 0.001(4) 0.001(3) -0.002(3)
C43 0.049(4) 0.026(3) 0.032(4) -0.002(3) -0.003(3) 0.010(3)
C13 0.051(4) 0.032(4) 0.026(3) 0.003(3) 0.005(3) -0.002(3)
C11 0.039(4) 0.050(5) 0.033(4) -0.008(3) 0.016(3) -0.003(3)
C48 0.060(5) 0.030(4) 0.041(4) -0.001(3) 0.010(4) 0.006(3)
C45 0.083(6) 0.047(5) 0.036(4) -0.009(4) -0.019(4) 0.022(5)
C12 0.046(4) 0.029(3) 0.025(3) 0.000(3) 0.005(3) -0.005(3)
O1 0.029(2) 0.026(2) 0.044(3) 0.000(2) 0.006(2) 0.0027(19)
C1 0.032(3) 0.021(3) 0.016(3) -0.004(2) 0.004(2) -0.001(2)
C18 0.046(4) 0.025(3) 0.038(4) 0.004(3) 0.003(3) 0.001(3)
B7 0.023(3) 0.036(4) 0.031(4) -0.001(3) -0.001(3) -0.008(3)
B3 0.022(3) 0.029(4) 0.031(4) 0.005(3) 0.002(3) -0.003(3)
B11 0.033(4) 0.024(4) 0.027(4) 0.001(3) 0.008(3) 0.001(3)
C28 0.081(6) 0.042(4) 0.043(5) -0.017(4) 0.030(4) -0.033(4)
C17 0.064(5) 0.019(4) 0.070(6) -0.001(4) -0.006(4) 0.001(3)
C21 0.045(4) 0.038(4) 0.058(5) -0.015(4) 0.016(4) 0.003(3)
C36 0.123(9) 0.027(4) 0.046(5) 0.005(4) 0.020(6) -0.022(5)
C35 0.134(10) 0.024(4) 0.050(5) 0.008(4) 0.012(6) 0.009(5)
C16 0.107(8) 0.031(4) 0.053(6) 0.011(4) -0.011(5) -0.015(5)
C24 0.034(4) 0.074(6) 0.066(6) -0.041(5) 0.011(4) -0.008(4)
B6 0.033(3) 0.020(3) 0.017(3) -0.003(3) 0.010(3) 0.002(3)
C27 0.136(11) 0.080(8) 0.082(8) -0.047(6) 0.077(8) -0.080(8)
C25 0.037(5) 0.133(12) 0.133(12) -0.099(10) 0.035(6) -0.028(6)
C26 0.114(11) 0.177(16) 0.133(13) -0.125(12) 0.101(11) -0.117(12)
Cl3 0.116(3) 0.150(4) 0.116(3) 0.054(3) 0.001(2) -0.023(3)
Cl1 0.0575(15) 0.180(4) 0.104(2) 0.073(3) 0.0308(16) 0.0258(19)
Cl2 0.086(2) 0.185(4) 0.071(2) 0.041(2) -0.0090(16) -0.026(2)
C50 0.049(10) 0.068(12) 0.047(10) 0.007(9) 0.014(8) 0.002(9)
C51 0.076(15) 0.15(3) 0.064(14) 0.023(16) -0.003(12) -0.052(16)
C53 0.045(10) 0.067(13) 0.12(2) -0.008(13) -0.007(11) 0.002(9)

loop_
_atom_type_symbol
_atom_type_description
_atom_type_scat_dispersion_real
_atom_type_scat_dispersion_imag
_atom_type_scat_source
C C 0.0033 0.0016 'International Tables Vol C Tables 4.2.6.8 and 6.1.1.4'
H H 0.0000 0.0000 'International Tables Vol C Tables 4.2.6.8 and 6.1.1.4'
O O 0.0106 0.0060 'International Tables Vol C Tables 4.2.6.8 and 6.1.1.4'
B B 0.0013 0.0007 'International Tables Vol C Tables 4.2.6.8 and 6.1.1.4'
P P 0.1023 0.0942 'International Tables Vol C Tables 4.2.6.8 and 6.1.1.4'
Pt Pt -1.7033 8.3905 'International Tables Vol C Tables 4.2.6.8 and 6.1.1.4'
Cl Cl 0.1484 0.1585 'International Tables Vol C Tables 4.2.6.8 and 6.1.1.4'

loop_
_geom_angle_atom_site_label_1
_geom_angle_atom_site_label_2
_geom_angle_atom_site_label_3
_geom_angle
_geom_angle_site_symmetry_1
_geom_angle_site_symmetry_3
_geom_angle_publ_flag
C1 Pt2 B11 137.0(2) . . ?
C1 Pt2 B7 136.3(3) . . ?
B11 Pt2 B7 46.8(3) . . ?
C1 Pt2 B3 87.9(2) . . ?
B11 Pt2 B3 81.1(3) . . ?
B7 Pt2 B3 48.5(3) . . ?
C1 Pt2 P3 93.85(17) . . ?
B11 Pt2 P3 92.7(2) . . ?
B7 Pt2 P3 128.9(2) . . ?
B3 Pt2 P3 172.5(2) . . ?
C1 Pt2 P4 90.24(16) . . ?
B11 Pt2 P4 131.19(19) . . ?
B7 Pt2 P4 93.6(2) . . ?
B3 Pt2 P4 91.4(2) . . ?
P3 Pt2 P4 95.87(6) . . ?
C1 Pt2 B6 89.0(2) . . ?
B11 Pt2 B6 48.3(2) . . ?
B7 Pt2 B6 81.5(3) . . ?
B3 Pt2 B6 80.6(3) . . ?
P3 Pt2 B6 92.17(18) . . ?
P4 Pt2 B6 171.96(18) . . ?
C1 Pt2 Pt1 49.05(16) . . ?
B11 Pt2 Pt1 92.62(19) . . ?
B7 Pt2 Pt1 93.5(2) . . ?
B3 Pt2 Pt1 54.16(18) . . ?
P3 Pt2 Pt1 122.39(4) . . ?
P4 Pt2 Pt1 121.42(4) . . ?
B6 Pt2 Pt1 53.06(16) . . ?
C1 Pt1 B5 138.6(2) . . ?
C1 Pt1 B4 135.1(3) . . ?
B5 Pt1 B4 47.6(3) . . ?
C1 Pt1 B6 90.4(2) . . ?
B5 Pt1 B6 48.6(3) . . ?
B4 Pt1 B6 82.0(3) . . ?
C1 Pt1 B3 87.2(2) . . ?
B5 Pt1 B3 81.6(3) . . ?
B4 Pt1 B3 48.0(3) . . ?
B6 Pt1 B3 80.8(3) . . ?
C1 Pt1 P1 94.70(16) . . ?
B5 Pt1 P1 125.5(2) . . ?
B4 Pt1 P1 90.2(2) . . ?
B6 Pt1 P1 172.22(18) . . ?
B3 Pt1 P1 93.60(19) . . ?
C1 Pt1 P2 90.22(17) . . ?
B5 Pt1 P2 92.7(2) . . ?
B4 Pt1 P2 133.1(2) . . ?
B6 Pt1 P2 87.39(18) . . ?
B3 Pt1 P2 167.85(19) . . ?
P1 Pt1 P2 98.44(6) . . ?
C1 Pt1 Pt2 49.29(16) . . ?
B5 Pt1 Pt2 93.86(19) . . ?
B4 Pt1 Pt2 92.85(19) . . ?
B6 Pt1 Pt2 54.52(17) . . ?
B3 Pt1 Pt2 53.02(18) . . ?
P1 Pt1 Pt2 125.74(4) . . ?
P2 Pt1 Pt2 117.22(4) . . ?
C41 P4 C42 101.4(4) . . ?
C41 P4 C43 101.2(3) . . ?
C42 P4 C43 103.1(4) . . ?
C41 P4 Pt2 115.6(2) . . ?
C42 P4 Pt2 116.6(3) . . ?
C43 P4 Pt2 116.6(2) . . ?
C32 P3 C33 102.2(3) . . ?
C32 P3 C31 100.2(3) . . ?
C33 P3 C31 104.4(3) . . ?
C32 P3 Pt2 117.8(2) . . ?
C33 P3 Pt2 113.0(2) . . ?
C31 P3 Pt2 117.1(2) . . ?
C22 P2 C21 100.1(4) . . ?
C22 P2 C23 101.7(4) . . ?
C21 P2 C23 102.5(3) . . ?
C22 P2 Pt1 116.6(3) . . ?
C21 P2 Pt1 116.9(3) . . ?
C23 P2 Pt1 116.5(2) . . ?
C12 P1 C11 101.1(3) . . ?
C12 P1 C13 100.7(3) . . ?
C11 P1 C13 104.7(3) . . ?
C12 P1 Pt1 117.5(2) . . ?
C11 P1 Pt1 117.2(3) . . ?
C13 P1 Pt1 113.5(2) . . ?
B8 B4 B9 59.6(4) . . ?
B8 B4 B5 106.3(5) . . ?
B9 B4 B5 58.8(4) . . ?
B8 B4 B3 57.8(4) . . ?
B9 B4 B3 106.4(5) . . ?
B5 B4 B3 108.5(5) . . ?
B8 B4 Pt1 119.1(4) . . ?
B9 B4 Pt1 118.9(5) . . ?
B5 B4 Pt1 65.9(3) . . ?
B3 B4 Pt1 67.9(3) . . ?
B8 B4 H4 121.3 . . ?
B9 B4 H4 121.0 . . ?
B5 B4 H4 122.9 . . ?
B3 B4 H4 122.4 . . ?
Pt1 B4 H4 109.4 . . ?
C43 C44 C45 120.1(8) . . ?
C43 C44 H44 120.0 . . ?
C45 C44 H44 120.0 . . ?
P4 C41 H41A 109.5 . . ?
P4 C41 H41B 109.5 . . ?
H41A C41 H41B 109.5 . . ?
P4 C41 H41C 109.5 . . ?
H41A C41 H41C 109.5 . . ?
H41B C41 H41C 109.5 . . ?
P2 C22 H22A 109.5 . . ?
P2 C22 H22B 109.5 . . ?
H22A C22 H22B 109.5 . . ?
P2 C22 H22C 109.5 . . ?
H22A C22 H22C 109.5 . . ?
H22B C22 H22C 109.5 . . ?
B12 B9 B5 110.6(6) . . ?
B12 B9 B10 60.3(5) . . ?
B5 B9 B10 60.5(5) . . ?
B12 B9 B8 60.1(5) . . ?
B5 B9 B8 108.7(5) . . ?
B10 B9 B8 106.8(6) . . ?
B12 B9 B4 110.2(5) . . ?
B5 B9 B4 61.3(4) . . ?
B10 B9 B4 109.1(5) . . ?
B8 B9 B4 60.0(4) . . ?
B12 B9 H9 120.2 . . ?
B5 B9 H9 120.2 . . ?
B10 B9 H9 122.1 . . ?
B8 B9 H9 122.6 . . ?
B4 B9 H9 120.4 . . ?
P3 C31 H31A 109.5 . . ?
P3 C31 H31B 109.5 . . ?
H31A C31 H31B 109.5 . . ?
P3 C31 H31C 109.5 . . ?
H31A C31 H31C 109.5 . . ?
H31B C31 H31C 109.5 . . ?
C36 C37 C38 120.6(9) . . ?
C36 C37 H37 119.7 . . ?
C38 C37 H37 119.7 . . ?
C33 C38 C37 120.0(8) . . ?
C33 C38 H38 120.0 . . ?
C37 C38 H38 120.0 . . ?
C28 C23 C24 119.6(7) . . ?
C28 C23 P2 120.9(6) . . ?
C24 C23 P2 119.5(6) . . ?
P4 C42 H42A 109.5 . . ?
P4 C42 H42B 109.5 . . ?
H42A C42 H42B 109.5 . . ?
P4 C42 H42C 109.5 . . ?
H42A C42 H42C 109.5 . . ?
H42B C42 H42C 109.5 . . ?
C15 C14 C13 119.5(9) . . ?
C15 C14 H14 120.2 . . ?
C13 C14 H14 120.2 . . ?
B6 B10 B9 110.7(5) . . ?
B6 B10 B12 111.0(5) . . ?
B9 B10 B12 59.3(5) . . ?
B6 B10 B5 63.5(4) . . ?
B9 B10 B5 59.6(4) . . ?
B12 B10 B5 108.9(6) . . ?
B6 B10 B11 63.7(4) . . ?
B9 B10 B11 108.0(6) . . ?
B12 B10 B11 59.1(4) . . ?
B5 B10 B11 113.3(5) . . ?
B6 B10 H10 117.9 . . ?
B9 B10 H10 122.5 . . ?
B12 B10 H10 122.1 . . ?
B5 B10 H10 119.3 . . ?
B11 B10 H10 119.7 . . ?
C34 C33 C38 118.9(7) . . ?
C34 C33 P3 122.2(6) . . ?
C38 C33 P3 118.9(6) . . ?
B9 B12 B11 110.3(6) . . ?
B9 B12 B8 60.5(5) . . ?
B11 B12 B8 107.6(5) . . ?
B9 B12 B7 110.3(5) . . ?
B11 B12 B7 60.8(4) . . ?
B8 B12 B7 59.5(5) . . ?
B9 B12 B10 60.3(5) . . ?
B11 B12 B10 60.9(4) . . ?
B8 B12 B10 107.1(5) . . ?
B7 B12 B10 109.5(5) . . ?
B9 B12 H12 120.0 . . ?
B11 B12 H12 120.8 . . ?
B8 B12 H12 122.9 . . ?
B7 B12 H12 120.5 . . ?
B10 B12 H12 121.5 . . ?
C46 C47 C48 121.7(9) . . ?
C46 C47 H47 119.2 . . ?
C48 C47 H47 119.2 . . ?
B9 B5 B10 59.9(4) . . ?
B9 B5 B4 59.9(4) . . ?
B10 B5 B4 107.4(5) . . ?
B9 B5 B6 106.5(5) . . ?
B10 B5 B6 57.8(4) . . ?
B4 B5 B6 108.3(5) . . ?
B9 B5 Pt1 120.3(5) . . ?
B10 B5 Pt1 119.1(5) . . ?
B4 B5 Pt1 66.5(3) . . ?
B6 B5 Pt1 67.1(3) . . ?
B9 B5 H5 120.1 . . ?
B10 B5 H5 121.0 . . ?
B4 B5 H5 122.1 . . ?
B6 B5 H5 123.1 . . ?
Pt1 B5 H5 109.2 . . ?
C14 C15 C16 120.8(8) . . ?
C14 C15 H15 119.6 . . ?
C16 C15 H15 119.6 . . ?
C33 C34 C35 119.8(9) . . ?
C33 C34 H34 120.1 . . ?
C35 C34 H34 120.1 . . ?
P3 C32 H32A 109.5 . . ?
P3 C32 H32B 109.5 . . ?
H32A C32 H32B 109.5 . . ?
P3 C32 H32C 109.5 . . ?
H32A C32 H32C 109.5 . . ?
H32B C32 H32C 109.5 . . ?
C47 C46 C45 119.4(8) . . ?
C47 C46 H46 120.3 . . ?
C45 C46 H46 120.3 . . ?
B7 B8 B3 64.1(4) . . ?
B7 B8 B12 60.4(5) . . ?
B3 B8 B12 111.7(6) . . ?
B7 B8 B9 110.2(6) . . ?
B3 B8 B9 111.4(6) . . ?
B12 B8 B9 59.5(5) . . ?
B7 B8 B4 115.1(5) . . ?
B3 B8 B4 63.3(4) . . ?
B12 B8 B4 109.9(6) . . ?
B9 B8 B4 60.3(5) . . ?
B7 B8 H8 118.1 . . ?
B3 B8 H8 117.8 . . ?
B12 B8 H8 121.6 . . ?
B9 B8 H8 121.7 . . ?
B4 B8 H8 118.6 . . ?
C44 C43 C48 118.7(7) . . ?
C44 C43 P4 121.9(6) . . ?
C48 C43 P4 119.4(6) . . ?
C14 C13 C18 119.3(7) . . ?
C14 C13 P1 121.0(6) . . ?
C18 C13 P1 119.6(5) . . ?
P1 C11 H11A 109.5 . . ?
P1 C11 H11B 109.5 . . ?
H11A C11 H11B 109.5 . . ?
P1 C11 H11C 109.5 . . ?
H11A C11 H11C 109.5 . . ?
H11B C11 H11C 109.5 . . ?
C47 C48 C43 120.0(8) . . ?
C47 C48 H48 120.0 . . ?
C43 C48 H48 120.0 . . ?
C46 C45 C44 120.1(8) . . ?
C46 C45 H45 120.0 . . ?
C44 C45 H45 120.0 . . ?
P1 C12 H12A 109.5 . . ?
P1 C12 H12B 109.5 . . ?
H12A C12 H12B 109.5 . . ?
P1 C12 H12C 109.5 . . ?
H12A C12 H12C 109.5 . . ?
H12B C12 H12C 109.5 . . ?
O1 C1 Pt1 139.2(5) . . ?
O1 C1 Pt2 139.2(5) . . ?
Pt1 C1 Pt2 81.7(2) . . ?
C17 C18 C13 119.8(7) . . ?
C17 C18 H18 120.1 . . ?
C13 C18 H18 120.1 . . ?
B8 B7 B12 60.0(4) . . ?
B8 B7 B11 106.7(5) . . ?
B12 B7 B11 59.2(4) . . ?
B8 B7 B3 58.1(4) . . ?
B12 B7 B3 106.6(5) . . ?
B11 B7 B3 107.6(5) . . ?
B8 B7 Pt2 118.6(4) . . ?
B12 B7 Pt2 119.6(5) . . ?
B11 B7 Pt2 66.3(3) . . ?
B3 B7 Pt2 66.5(3) . . ?
B8 B7 H7 121.1 . . ?
B12 B7 H7 120.2 . . ?
B11 B7 H7 122.8 . . ?
B3 B7 H7 123.2 . . ?
Pt2 B7 H7 109.8 . . ?
B8 B3 B4 58.9(4) . . ?
B8 B3 B7 57.8(4) . . ?
B4 B3 B7 106.5(5) . . ?
B8 B3 Pt2 117.1(4) . . ?
B4 B3 Pt2 121.8(5) . . ?
B7 B3 Pt2 65.0(3) . . ?
B8 B3 Pt1 116.7(5) . . ?
B4 B3 Pt1 64.1(3) . . ?
B7 B3 Pt1 121.1(4) . . ?
Pt2 B3 Pt1 72.8(2) . . ?
B8 B3 H3 121.0 . . ?
B4 B3 H3 120.9 . . ?
B7 B3 H3 121.3 . . ?
Pt2 B3 H3 109.3 . . ?
Pt1 B3 H3 110.2 . . ?
B12 B11 B7 60.0(4) . . ?
B12 B11 B10 59.9(4) . . ?
B7 B11 B10 108.0(5) . . ?
B12 B11 B6 106.7(5) . . ?
B7 B11 B6 109.8(5) . . ?
B10 B11 B6 57.5(4) . . ?
B12 B11 Pt2 120.8(4) . . ?
B7 B11 Pt2 66.9(3) . . ?
B10 B11 Pt2 119.9(4) . . ?
B6 B11 Pt2 68.3(3) . . ?
B12 B11 H11 120.2 . . ?
B7 B11 H11 121.4 . . ?
B10 B11 H11 121.0 . . ?
B6 B11 H11 122.4 . . ?
Pt2 B11 H11 108.3 . . ?
C27 C28 C23 120.6(11) . . ?
C27 C28 H28 119.7 . . ?
C23 C28 H28 119.7 . . ?
C16 C17 C18 120.8(8) . . ?
C16 C17 H17 119.6 . . ?
C18 C17 H17 119.6 . . ?
P2 C21 H21A 109.5 . . ?
P2 C21 H21B 109.5 . . ?
H21A C21 H21B 109.5 . . ?
P2 C21 H21C 109.5 . . ?
H21A C21 H21C 109.5 . . ?
H21B C21 H21C 109.5 . . ?
C35 C36 C37 119.3(8) . . ?
C35 C36 H36 120.3 . . ?
C37 C36 H36 120.3 . . ?
C36 C35 C34 121.3(9) . . ?
C36 C35 H35 119.3 . . ?
C34 C35 H35 119.3 . . ?
C17 C16 C15 119.7(8) . . ?
C17 C16 H16 120.1 . . ?
C15 C16 H16 120.1 . . ?
C23 C24 C25 119.8(11) . . ?
C23 C24 H24 120.1 . . ?
C25 C24 H24 120.1 . . ?
B10 B6 B5 58.8(4) . . ?
B10 B6 B11 58.8(4) . . ?
B5 B6 B11 105.9(5) . . ?
B10 B6 Pt1 117.5(4) . . ?
B5 B6 Pt1 64.3(3) . . ?
B11 B6 Pt1 120.2(4) . . ?
B10 B6 Pt2 116.8(4) . . ?
B5 B6 Pt2 120.2(4) . . ?
B11 B6 Pt2 63.5(3) . . ?
Pt1 B6 Pt2 72.42(18) . . ?
B10 B6 H6 120.0 . . ?
B5 B6 H6 121.5 . . ?
B11 B6 H6 121.9 . . ?
Pt1 B6 H6 110.1 . . ?
Pt2 B6 H6 110.7 . . ?
C26 C27 C28 120.6(13) . . ?
C26 C27 H27 119.7 . . ?
C28 C27 H27 119.7 . . ?
C26 C25 C24 118.9(12) . . ?
C26 C25 H25 120.6 . . ?
C24 C25 H25 120.6 . . ?
C27 C26 C25 120.5(9) . . ?
C27 C26 H26 119.8 . . ?
C25 C26 H26 119.8 . . ?
C53 Cl3 C53 75.5(11) . 3_658 ?
C51 Cl1 C50 44.1(12) . . ?
C51 Cl2 C50 44.2(11) . . ?
Cl2 C50 Cl1 104.8(10) . . ?
Cl2 C50 H50A 110.8 . . ?
Cl1 C50 H50A 110.8 . . ?
Cl2 C50 H50B 110.8 . . ?
Cl1 C50 H50B 110.8 . . ?
H50A C50 H50B 108.9 . . ?
Cl1 C51 Cl2 116.3(15) . . ?
Cl1 C51 H51A 108.2 . . ?
Cl2 C51 H51A 108.2 . . ?
Cl1 C51 H51B 108.2 . . ?
Cl2 C51 H51B 108.2 . . ?
H51A C51 H51B 107.4 . . ?
Cl3 C53 Cl3 104.5(11) . 3_658 ?
Cl3 C53 H53A 110.9 . . ?
Cl3 C53 H53A 110.9 3_658 . ?
Cl3 C53 H53B 110.9 . . ?
Cl3 C53 H53B 110.9 3_658 . ?
H53A C53 H53B 108.9 . . ?

loop_
_geom_bond_atom_site_label_1
_geom_bond_atom_site_label_2
_geom_bond_distance
_geom_bond_site_symmetry_2
_geom_bond_publ_flag
Pt2 C1 2.106(6) . ?
Pt2 B11 2.261(7) . ?
Pt2 B7 2.271(7) . ?
Pt2 B3 2.298(7) . ?
Pt2 P3 2.3331(17) . ?
Pt2 P4 2.3440(17) . ?
Pt2 B6 2.348(7) . ?
Pt2 Pt1 2.7487(3) . ?
Pt1 C1 2.098(6) . ?
Pt1 B5 2.255(7) . ?
Pt1 B4 2.264(7) . ?
Pt1 B6 2.305(6) . ?
Pt1 B3 2.332(7) . ?
Pt1 P1 2.3402(16) . ?
Pt1 P2 2.3516(17) . ?
P4 C41 1.810(8) . ?
P4 C42 1.815(8) . ?
P4 C43 1.835(7) . ?
P3 C32 1.815(7) . ?
P3 C33 1.833(7) . ?
P3 C31 1.835(7) . ?
P2 C22 1.804(8) . ?
P2 C21 1.805(7) . ?
P2 C23 1.819(6) . ?
P1 C12 1.807(7) . ?
P1 C11 1.827(7) . ?
P1 C13 1.837(7) . ?
B4 B8 1.791(11) . ?
B4 B9 1.796(10) . ?
B4 B5 1.822(12) . ?
B4 B3 1.870(10) . ?
B4 H4 1.1200 . ?
C44 C43 1.384(10) . ?
C44 C45 1.413(12) . ?
C44 H44 0.9500 . ?
C41 H41A 0.9800 . ?
C41 H41B 0.9800 . ?
C41 H41C 0.9800 . ?
C22 H22A 0.9800 . ?
C22 H22B 0.9800 . ?
C22 H22C 0.9800 . ?
B9 B12 1.765(12) . ?
B9 B5 1.777(11) . ?
B9 B10 1.783(12) . ?
B9 B8 1.783(12) . ?
B9 H9 1.1200 . ?
C31 H31A 0.9800 . ?
C31 H31B 0.9800 . ?
C31 H31C 0.9800 . ?
C37 C36 1.369(14) . ?
C37 C38 1.396(11) . ?
C37 H37 0.9500 . ?
C38 C33 1.394(10) . ?
C38 H38 0.9500 . ?
C23 C28 1.374(11) . ?
C23 C24 1.395(11) . ?
C42 H42A 0.9800 . ?
C42 H42B 0.9800 . ?
C42 H42C 0.9800 . ?
C14 C15 1.382(12) . ?
C14 C13 1.392(10) . ?
C14 H14 0.9500 . ?
B10 B6 1.775(10) . ?
B10 B12 1.783(12) . ?
B10 B5 1.794(10) . ?
B10 B11 1.801(11) . ?
B10 H10 1.1200 . ?
C33 C34 1.374(10) . ?
B12 B11 1.769(11) . ?
B12 B8 1.776(11) . ?
B12 B7 1.783(11) . ?
B12 H12 1.1200 . ?
C47 C46 1.355(14) . ?
C47 C48 1.388(11) . ?
C47 H47 0.9500 . ?
B5 B6 1.877(11) . ?
B5 H5 1.1200 . ?
C15 C16 1.393(14) . ?
C15 H15 0.9500 . ?
C34 C35 1.402(11) . ?
C34 H34 0.9500 . ?
C32 H32A 0.9800 . ?
C32 H32B 0.9800 . ?
C32 H32C 0.9800 . ?
C46 C45 1.387(14) . ?
C46 H46 0.9500 . ?
B8 B7 1.766(11) . ?
B8 B3 1.771(10) . ?
B8 H8 1.1200 . ?
C43 C48 1.401(11) . ?
C13 C18 1.399(10) . ?
C11 H11A 0.9800 . ?
C11 H11B 0.9800 . ?
C11 H11C 0.9800 . ?
C48 H48 0.9500 . ?
C45 H45 0.9500 . ?
C12 H12A 0.9800 . ?
C12 H12B 0.9800 . ?
C12 H12C 0.9800 . ?
O1 C1 1.174(7) . ?
C18 C17 1.393(10) . ?
C18 H18 0.9500 . ?
B7 B11 1.798(11) . ?
B7 B3 1.877(10) . ?
B7 H7 1.1200 . ?
B3 H3 1.1200 . ?
B11 B6 1.886(10) . ?
B11 H11 1.1200 . ?
C28 C27 1.374(12) . ?
C28 H28 0.9500 . ?
C17 C16 1.353(13) . ?
C17 H17 0.9500 . ?
C21 H21A 0.9800 . ?
C21 H21B 0.9800 . ?
C21 H21C 0.9800 . ?
C36 C35 1.355(15) . ?
C36 H36 0.9500 . ?
C35 H35 0.9500 . ?
C16 H16 0.9500 . ?
C24 C25 1.405(14) . ?
C24 H24 0.9500 . ?
B6 H6 1.1200 . ?
C27 C26 1.37(2) . ?
C27 H27 0.9500 . ?
C25 C26 1.39(2) . ?
C25 H25 0.9500 . ?
C26 H26 0.9500 . ?
Cl3 C53 1.59(3) . ?
Cl3 C53 2.05(2) 3_658 ?
Cl1 C51 1.68(2) . ?
Cl1 C50 1.844(19) . ?
Cl2 C51 1.73(2) . ?
Cl2 C50 1.811(19) . ?
C50 H50A 0.9900 . ?
C50 H50B 0.9900 . ?
C51 H51A 0.9900 . ?
C51 H51B 0.9900 . ?
C53 Cl3 2.05(2) 3_658 ?
C53 H53A 0.9900 . ?
C53 H53B 0.9900 . ?
